data_7216537
loop_
_publ_author_name
'Jones, Charlotte L.'
'Wilson, Chick C.'
'Thomas, Lynne H.'

_publ_section_title
;
 Turning colour on and off using molecular disorder and proton transfer in
 multi-component molecular complexes
;
_journal_issue 26
_journal_name_full CrystEngComm
_journal_page_first 5849
_journal_paper_doi 10.1039/c4ce00229f
_journal_volume 16
_journal_year 2014
_chemical_formula_sum 'C14 H12 I N3 O6'
_chemical_formula_weight 445.17
_chemical_name_systematic
;
 ?
;
_space_group_IT_number 2
_symmetry_space_group_name_Hall '-P 1'
_symmetry_space_group_name_H-M 'P -1'
_atom_sites_solution_hydrogens mixed
_atom_sites_solution_primary direct
_atom_sites_solution_secondary difmap
_audit_creation_method SHELXL-97
_cell_angle_alpha 111.035(8)
_cell_angle_beta 101.327(7)
_cell_angle_gamma 95.273(7)
_cell_formula_units_Z 2
_cell_length_a 8.534(2)
_cell_length_b 8.769(2)
_cell_length_c 11.882(8)
_cell_measurement_temperature 100
_cell_volume 800.9(6)
_computing_structure_refinement 'SHELXL-97 (Sheldrick, 2008)'
_diffrn_ambient_temperature 100
_diffrn_measured_fraction_theta_full 0.994
_diffrn_measured_fraction_theta_max 0.994
_diffrn_radiation_monochromator graphite
_diffrn_radiation_source 'fine-focus sealed tube'
_diffrn_radiation_type MoK\a
_diffrn_radiation_wavelength 0.71073
_diffrn_reflns_av_R_equivalents 0.0189
_diffrn_reflns_av_sigmaI/netI 0.0126
_diffrn_reflns_limit_h_max 11
_diffrn_reflns_limit_h_min -11
_diffrn_reflns_limit_k_max 11
_diffrn_reflns_limit_k_min -11
_diffrn_reflns_limit_l_max 14
_diffrn_reflns_limit_l_min -15
_diffrn_reflns_number 18691
_diffrn_reflns_theta_full 27.48
_diffrn_reflns_theta_max 27.48
_diffrn_reflns_theta_min 3.21
_exptl_absorpt_coefficient_mu 2.036
_exptl_absorpt_correction_T_max 1.000
_exptl_absorpt_correction_T_min 0.778
_exptl_absorpt_correction_type multi-scan
_exptl_absorpt_process_details 'ABSCOR (Rigaku, 2010)'
_exptl_crystal_density_diffrn 1.846
_exptl_crystal_density_method 'not measured'
_exptl_crystal_F_000 436
_refine_diff_density_max 0.516
_refine_diff_density_min -0.347
_refine_diff_density_rms 0.069
_refine_ls_extinction_method none
_refine_ls_goodness_of_fit_ref 1.132
_refine_ls_hydrogen_treatment mixed
_refine_ls_matrix_type full
_refine_ls_number_parameters 218
_refine_ls_number_reflns 3661
_refine_ls_number_restraints 0
_refine_ls_restrained_S_all 1.132
_refine_ls_R_factor_all 0.0190
_refine_ls_R_factor_gt 0.0180
_refine_ls_shift/su_max 0.001
_refine_ls_shift/su_mean 0.000
_refine_ls_structure_factor_coef Fsqd
_refine_ls_weighting_details 'calc w=1/[\s^2^(Fo^2^)+(0.0253P)^2^+0.3051P] where P=(Fo^2^+2Fc^2^)/3'
_refine_ls_weighting_scheme calc
_refine_ls_wR_factor_gt 0.0471
_refine_ls_wR_factor_ref 0.0475
_reflns_number_gt 3500
_reflns_number_total 3661
_reflns_threshold_expression >2\s(I)
_cod_data_source_file c4ce00229f2.cif
_cod_data_source_block 4i2ma_35dnba_mecn_11_rt
_cod_depositor_comments
;
The following automatic conversions were performed:

'_exptl_absorpt_correction_type' value 'Multi-scan' changed to
'multi-scan' according to
/usr/data/users/saulius/crontab/automatic-downloads/rss-feeds/RSC/lib/dictionaries/cif_core.dic
dictionary named 'cif_core.dic' version 2.4.2 from 2011-04-26.

Automatic conversion script
Id: cif_fix_values 2281 2013-09-26 08:29:07Z andrius 

 Adding full bibliography for 7216532--7216537.cif.
;
_cod_original_sg_symbol_H-M P-1
_cod_database_code 7216537

loop_
_symmetry_equiv_pos_as_xyz
'x, y, z'
'-x, -y, -z'

loop_
_atom_site_label
_atom_site_type_symbol
_atom_site_fract_x
_atom_site_fract_y
_atom_site_fract_z
_atom_site_U_iso_or_equiv
_atom_site_adp_type
_atom_site_occupancy
_atom_site_symmetry_multiplicity
_atom_site_calc_flag
_atom_site_refinement_flags
I1 I 0.692919(12) 0.461055(13) 0.791198(11) 0.03079(5) Uani 1 1 d .
O1 O -0.06899(14) -0.37434(13) 0.63058(10) 0.0227(2) Uani 1 1 d .
H4 H -0.0708 -0.4703 0.5845 0.034 Uiso 1 1 calc R
O2 O 0.07724(13) -0.31383(13) 0.50858(10) 0.0213(2) Uani 1 1 d .
O6 O -0.17346(14) 0.05193(15) 0.97671(10) 0.0248(2) Uani 1 1 d .
O5 O -0.08146(15) 0.31236(15) 1.02507(11) 0.0279(3) Uani 1 1 d .
O3 O 0.25677(14) 0.27652(16) 0.60074(11) 0.0262(2) Uani 1 1 d .
O4 O 0.23442(18) 0.46395(15) 0.77245(14) 0.0400(3) Uani 1 1 d .
N2 N -0.10005(15) 0.16488(16) 0.95851(11) 0.0196(2) Uani 1 1 d .
N3 N 0.34840(16) -0.19892(17) 0.79619(12) 0.0220(3) Uani 1 1 d .
H3A H 0.2999 -0.1947 0.8539 0.026 Uiso 1 1 calc R
H3B H 0.3450 -0.2927 0.7374 0.026 Uiso 1 1 calc R
C6 C 0.11962(17) 0.19286(18) 0.72455(14) 0.0179(3) Uani 1 1 d .
C12 C 0.50538(18) -0.06007(19) 0.70032(14) 0.0201(3) Uani 1 1 d .
C11 C 0.43174(17) -0.05516(18) 0.79779(14) 0.0183(3) Uani 1 1 d .
N1 N 0.21043(16) 0.32046(16) 0.69726(13) 0.0223(3) Uani 1 1 d .
C3 C -0.04619(17) -0.04853(18) 0.77650(13) 0.0179(3) Uani 1 1 d .
H3 H -0.1033 -0.1289 0.7945 0.021 Uiso 1 1 calc R
C14 C 0.5041(2) -0.2246(2) 0.59809(15) 0.0259(3) Uani 1 1 d .
H14A H 0.5541 -0.2055 0.5376 0.039 Uiso 1 1 calc R
H14B H 0.3940 -0.2810 0.5587 0.039 Uiso 1 1 calc R
H14C H 0.5632 -0.2917 0.6331 0.039 Uiso 1 1 calc R
C7 C 0.10738(17) 0.02729(18) 0.64831(13) 0.0176(3) Uani 1 1 d .
H7 H 0.1541 -0.0020 0.5808 0.021 Uiso 1 1 calc R
C10 C 0.43754(18) 0.09793(19) 0.89344(14) 0.0195(3) Uani 1 1 d .
H10 H 0.3909 0.1008 0.9585 0.023 Uiso 1 1 calc R
C9 C 0.51159(18) 0.24513(19) 0.89283(14) 0.0219(3) Uani 1 1 d .
H9 H 0.5149 0.3459 0.9569 0.026 Uiso 1 1 calc R
C2 C 0.02342(17) -0.09364(18) 0.67543(13) 0.0175(3) Uani 1 1 d .
C4 C -0.02876(17) 0.11860(18) 0.84998(13) 0.0173(3) Uani 1 1 d .
C8 C 0.58063(18) 0.2403(2) 0.79565(15) 0.0226(3) Uani 1 1 d .
C5 C 0.05405(17) 0.24361(18) 0.82752(13) 0.0181(3) Uani 1 1 d .
H5 H 0.0652 0.3550 0.8783 0.022 Uiso 1 1 calc R
C13 C 0.57839(18) 0.0887(2) 0.70042(14) 0.0216(3) Uani 1 1 d .
H13 H 0.6263 0.0872 0.6363 0.026 Uiso 1 1 calc R
C1 C 0.01323(17) -0.27263(18) 0.59666(14) 0.0189(3) Uani 1 1 d .

loop_
_atom_site_aniso_label
_atom_site_aniso_U_11
_atom_site_aniso_U_22
_atom_site_aniso_U_33
_atom_site_aniso_U_23
_atom_site_aniso_U_13
_atom_site_aniso_U_12
I1 0.02754(7) 0.02630(7) 0.04119(8) 0.02124(5) 0.00232(5) -0.00324(4)
O1 0.0286(6) 0.0142(5) 0.0242(5) 0.0045(4) 0.0109(4) 0.0013(4)
O2 0.0233(5) 0.0181(5) 0.0202(5) 0.0035(4) 0.0079(4) 0.0040(4)
O6 0.0259(6) 0.0285(6) 0.0254(6) 0.0133(5) 0.0125(4) 0.0057(4)
O5 0.0310(6) 0.0239(6) 0.0221(5) -0.0006(5) 0.0105(5) 0.0028(5)
O3 0.0245(6) 0.0335(6) 0.0280(6) 0.0175(5) 0.0115(5) 0.0056(5)
O4 0.0530(8) 0.0163(6) 0.0567(9) 0.0107(6) 0.0343(7) 0.0049(5)
N2 0.0181(6) 0.0223(6) 0.0174(6) 0.0060(5) 0.0053(5) 0.0043(5)
N3 0.0267(6) 0.0181(6) 0.0226(6) 0.0080(5) 0.0096(5) 0.0021(5)
C6 0.0169(6) 0.0179(7) 0.0206(7) 0.0089(6) 0.0053(5) 0.0039(5)
C12 0.0176(7) 0.0230(7) 0.0205(7) 0.0093(6) 0.0038(5) 0.0050(5)
C11 0.0163(6) 0.0191(7) 0.0201(7) 0.0091(6) 0.0025(5) 0.0035(5)
N1 0.0210(6) 0.0211(6) 0.0305(7) 0.0139(5) 0.0105(5) 0.0066(5)
C3 0.0176(6) 0.0175(7) 0.0184(7) 0.0073(5) 0.0039(5) 0.0020(5)
C14 0.0270(8) 0.0260(8) 0.0238(7) 0.0064(6) 0.0101(6) 0.0049(6)
C7 0.0171(6) 0.0202(7) 0.0166(6) 0.0076(5) 0.0050(5) 0.0051(5)
C10 0.0193(7) 0.0213(7) 0.0193(7) 0.0091(6) 0.0052(5) 0.0036(5)
C9 0.0221(7) 0.0178(7) 0.0234(7) 0.0072(6) 0.0022(6) 0.0031(5)
C2 0.0172(6) 0.0161(7) 0.0173(6) 0.0048(5) 0.0027(5) 0.0033(5)
C4 0.0171(6) 0.0198(7) 0.0149(6) 0.0059(5) 0.0047(5) 0.0046(5)
C8 0.0191(7) 0.0219(7) 0.0291(8) 0.0156(6) 0.0020(6) -0.0001(5)
C5 0.0172(6) 0.0157(6) 0.0196(7) 0.0049(5) 0.0037(5) 0.0036(5)
C13 0.0182(7) 0.0283(8) 0.0224(7) 0.0143(6) 0.0054(6) 0.0036(6)
C1 0.0171(6) 0.0185(7) 0.0190(7) 0.0058(6) 0.0026(5) 0.0029(5)

loop_
_atom_type_symbol
_atom_type_description
_atom_type_scat_dispersion_real
_atom_type_scat_dispersion_imag
_atom_type_scat_source
C C 0.0033 0.0016 'International Tables Vol C Tables 4.2.6.8 and 6.1.1.4'
H H 0.0000 0.0000 'International Tables Vol C Tables 4.2.6.8 and 6.1.1.4'
N N 0.0061 0.0033 'International Tables Vol C Tables 4.2.6.8 and 6.1.1.4'
O O 0.0106 0.0060 'International Tables Vol C Tables 4.2.6.8 and 6.1.1.4'
I I -0.4742 1.8119 'International Tables Vol C Tables 4.2.6.8 and 6.1.1.4'

loop_
_geom_angle_atom_site_label_1
_geom_angle_atom_site_label_2
_geom_angle_atom_site_label_3
_geom_angle
O5 N2 O6 124.28(13)
O5 N2 C4 118.23(12)
O6 N2 C4 117.49(12)
C7 C6 C5 123.24(14)
C7 C6 N1 118.43(13)
C5 C6 N1 118.30(13)
C13 C12 C11 118.73(14)
C13 C12 C14 121.10(14)
C11 C12 C14 120.17(14)
N3 C11 C10 120.17(14)
N3 C11 C12 120.32(14)
C10 C11 C12 119.45(14)
O4 N1 O3 124.38(14)
O4 N1 C6 117.54(13)
O3 N1 C6 118.08(13)
C4 C3 C2 118.69(13)
C6 C7 C2 118.37(13)
C9 C10 C11 121.21(14)
C8 C9 C10 119.21(14)
C3 C2 C7 120.39(14)
C3 C2 C1 120.49(13)
C7 C2 C1 119.10(13)
C5 C4 C3 123.26(13)
C5 C4 N2 118.50(13)
C3 C4 N2 118.24(13)
C9 C8 C13 120.45(14)
C9 C8 I1 120.26(12)
C13 C8 I1 119.28(12)
C4 C5 C6 116.05(13)
C12 C13 C8 120.91(14)
O2 C1 O1 125.45(14)
O2 C1 C2 120.97(14)
O1 C1 C2 113.57(13)

loop_
_geom_bond_atom_site_label_1
_geom_bond_atom_site_label_2
_geom_bond_distance
I1 C8 2.1024(18)
O1 C1 1.3055(19)
O2 C1 1.2302(19)
O6 N2 1.2300(18)
O5 N2 1.2255(18)
O3 N1 1.2284(18)
O4 N1 1.2235(19)
N2 C4 1.4751(19)
N3 C11 1.381(2)
C6 C7 1.389(2)
C6 C5 1.390(2)
C6 N1 1.469(2)
C12 C13 1.393(2)
C12 C11 1.412(2)
C12 C14 1.513(2)
C11 C10 1.402(2)
C3 C4 1.387(2)
C3 C2 1.391(2)
C7 C2 1.392(2)
C10 C9 1.387(2)
C9 C8 1.385(2)
C2 C1 1.495(2)
C4 C5 1.383(2)
C8 C13 1.398(2)
